data_4303339
loop_
_publ_author_name
'David V. Partyka'
'Nihal Deligonul'

_publ_section_title
;
Phosphine- and Carbene-Ligated Silver Acetate: Easily-Accessed Synthons for
Reactions with Silylated Nucleophiles
;
_journal_name_full 'Inorganic Chemistry'
_journal_page_first 9463
_journal_page_last 9475
_journal_paper_doi 10.1021/ic901371g
_journal_volume 48
_journal_year 2009
_chemical_formula_moiety 'C37 H66 Ag F3 O3 P2 S'
_chemical_formula_sum 'C37 H66 Ag F3 O3 P2 S'
_chemical_formula_weight 817.77
_chemical_name_systematic
;
 ?
;
_space_group_IT_number 14
_symmetry_cell_setting monoclinic
_symmetry_space_group_name_Hall '-P 2yn'
_symmetry_space_group_name_H-M 'P 1 21/n 1'
_atom_sites_solution_hydrogens geom
_atom_sites_solution_primary direct
_atom_sites_solution_secondary difmap
_audit_creation_method SHELXL-97
_cell_angle_alpha 90.00
_cell_angle_beta 93.142(2)
_cell_angle_gamma 90.00
_cell_formula_units_Z 8
_cell_length_a 25.606(3)
_cell_length_b 11.7936(15)
_cell_length_c 26.490(3)
_cell_measurement_reflns_used 9039
_cell_measurement_temperature 100(2)
_cell_measurement_theta_max 28.60
_cell_measurement_theta_min 2.44
_cell_volume 7987.6(17)
_computing_cell_refinement 'Bruker SMART'
_computing_data_collection 'Bruker SMART'
_computing_data_reduction 'Bruker SAINT'
_computing_molecular_graphics 'Bruker SHELXTL'
_computing_publication_material 'Bruker SHELXTL'
_computing_structure_refinement 'SHELXL-97 (Sheldrick, 1997)'
_computing_structure_solution 'SHELXS-97 (Sheldrick, 1990)'
_diffrn_ambient_temperature 100(2)
_diffrn_measured_fraction_theta_full 0.998
_diffrn_measured_fraction_theta_max 0.998
_diffrn_measurement_device_type 'Bruker AXS APEX II CCD area detector'
_diffrn_measurement_method 'phi and omega scans'
_diffrn_radiation_monochromator graphite
_diffrn_radiation_source 'fine-focus sealed tube'
_diffrn_radiation_type MoK\a
_diffrn_radiation_wavelength 0.71073
_diffrn_reflns_av_R_equivalents 0.0409
_diffrn_reflns_av_sigmaI/netI 0.0344
_diffrn_reflns_limit_h_max 33
_diffrn_reflns_limit_h_min -33
_diffrn_reflns_limit_k_max 15
_diffrn_reflns_limit_k_min -15
_diffrn_reflns_limit_l_max 34
_diffrn_reflns_limit_l_min -34
_diffrn_reflns_number 90094
_diffrn_reflns_theta_full 27.50
_diffrn_reflns_theta_max 27.50
_diffrn_reflns_theta_min 1.08
_diffrn_standards_decay_% 0
_diffrn_standards_number 0
_exptl_absorpt_coefficient_mu 0.684
_exptl_absorpt_correction_T_max 0.8400
_exptl_absorpt_correction_T_min 0.7136
_exptl_absorpt_correction_type multi-scan
_exptl_absorpt_process_details 'AXScale in APEX 2 (Bruker, 2004)'
_exptl_crystal_colour colourless
_exptl_crystal_density_diffrn 1.360
_exptl_crystal_density_meas ?
_exptl_crystal_density_method .
_exptl_crystal_description irregular
_exptl_crystal_F_000 3456
_exptl_crystal_size_max 0.53
_exptl_crystal_size_mid 0.32
_exptl_crystal_size_min 0.26
_refine_diff_density_max 0.672
_refine_diff_density_min -1.017
_refine_diff_density_rms 0.086
_refine_ls_extinction_method none
_refine_ls_goodness_of_fit_ref 1.043
_refine_ls_hydrogen_treatment constr
_refine_ls_matrix_type full
_refine_ls_number_parameters 847
_refine_ls_number_reflns 18321
_refine_ls_number_restraints 0
_refine_ls_restrained_S_all 1.043
_refine_ls_R_factor_all 0.0411
_refine_ls_R_factor_gt 0.0319
_refine_ls_shift/su_max 0.004
_refine_ls_shift/su_mean 0.000
_refine_ls_structure_factor_coef Fsqd
_refine_ls_weighting_details 'calc w=1/[\s^2^(Fo^2^)+(0.0455P)^2^+6.6626P] where P=(Fo^2^+2Fc^2^)/3'
_refine_ls_weighting_scheme calc
_refine_ls_wR_factor_gt 0.0840
_refine_ls_wR_factor_ref 0.0927
_reflns_number_gt 15380
_reflns_number_total 18321
_reflns_threshold_expression >2sigma(I)
_cod_data_source_file ic901371g_si_001_10.cif
_cod_data_source_block nd040609_0m
_cod_depositor_comments
;
The following automatic conversions were performed:
'_symmetry_cell_setting' value 'Monoclinic' changed to 'monoclinic'
according to '/home/saulius/struct/CIF-dictionaries/cif_core.dic'
dictionary named 'cif_core.dic' version 2.4.1 from 2010-06-29.

Automatic conversion script
Id: cif_fix_enum 1527 2010-12-29 10:47:43Z saulius 
;
_cod_original_cell_volume 7987.8(17)
_cod_database_code 4303339

loop_
_symmetry_equiv_pos_as_xyz
'x, y, z'
'-x+1/2, y+1/2, -z+1/2'
'-x, -y, -z'
'x-1/2, -y-1/2, z-1/2'

loop_
_atom_site_label
_atom_site_type_symbol
_atom_site_fract_x
_atom_site_fract_y
_atom_site_fract_z
_atom_site_U_iso_or_equiv
_atom_site_adp_type
_atom_site_occupancy
_atom_site_symmetry_multiplicity
_atom_site_calc_flag
_atom_site_refinement_flags
_atom_site_disorder_assembly
_atom_site_disorder_group
Ag1 Ag 0.219821(6) 0.139334(13) 0.380655(6) 0.01800(5) Uani 1 1 d . . .
Ag2 Ag 0.626261(6) 0.356567(13) 0.283966(6) 0.01746(5) Uani 1 1 d . . .
P3 P 0.30846(2) 0.14121(4) 0.35600(2) 0.01493(11) Uani 1 1 d . . .
P4 P 0.12698(2) 0.13655(4) 0.38726(2) 0.01432(10) Uani 1 1 d . . .
P5 P 0.62508(2) 0.35384(4) 0.37498(2) 0.01483(11) Uani 1 1 d . . .
P6 P 0.64431(2) 0.41682(4) 0.19979(2) 0.01549(11) Uani 1 1 d . . .
C6 C 0.74946(8) 0.34801(18) 0.20202(9) 0.0202(4) Uani 1 1 d . . .
H6A H 0.7460 0.3237 0.2375 0.024 Uiso 1 1 calc R . .
H6B H 0.7377 0.2846 0.1797 0.024 Uiso 1 1 calc R . .
C3 C 0.79147(8) 0.57929(19) 0.21301(9) 0.0219(4) Uani 1 1 d . . .
H3A H 0.7939 0.6000 0.1770 0.026 Uiso 1 1 calc R . .
H3B H 0.8039 0.6447 0.2338 0.026 Uiso 1 1 calc R . .
C1 C 0.71414(8) 0.45251(17) 0.19078(8) 0.0174(4) Uani 1 1 d . . .
H1 H 0.7172 0.4735 0.1545 0.021 Uiso 1 1 calc R . .
C4 C 0.82648(9) 0.4767(2) 0.22520(9) 0.0247(5) Uani 1 1 d . . .
H4A H 0.8258 0.4583 0.2616 0.030 Uiso 1 1 calc R . .
H4B H 0.8630 0.4947 0.2177 0.030 Uiso 1 1 calc R . .
C5 C 0.80727(8) 0.37476(19) 0.19366(9) 0.0239(5) Uani 1 1 d . . .
H5A H 0.8290 0.3078 0.2030 0.029 Uiso 1 1 calc R . .
H5B H 0.8113 0.3909 0.1574 0.029 Uiso 1 1 calc R . .
C2 C 0.73428(8) 0.55372(18) 0.22345(8) 0.0191(4) Uani 1 1 d . . .
H2A H 0.7125 0.6214 0.2155 0.023 Uiso 1 1 calc R . .
H2B H 0.7315 0.5355 0.2597 0.023 Uiso 1 1 calc R . .
C12 C 0.62513(8) 0.61483(18) 0.13949(8) 0.0177(4) Uani 1 1 d . . .
H12A H 0.6612 0.6421 0.1477 0.021 Uiso 1 1 calc R . .
H12B H 0.6259 0.5650 0.1095 0.021 Uiso 1 1 calc R . .
C7 C 0.60582(8) 0.54713(17) 0.18443(8) 0.0172(4) Uani 1 1 d . . .
H7 H 0.5698 0.5207 0.1738 0.021 Uiso 1 1 calc R . .
C8 C 0.59966(9) 0.62296(18) 0.23142(8) 0.0206(4) Uani 1 1 d . . .
H8A H 0.5839 0.5781 0.2583 0.025 Uiso 1 1 calc R . .
H8B H 0.6346 0.6491 0.2445 0.025 Uiso 1 1 calc R . .
C9 C 0.56486(9) 0.72640(19) 0.21836(9) 0.0237(5) Uani 1 1 d . . .
H9A H 0.5286 0.7006 0.2100 0.028 Uiso 1 1 calc R . .
H9B H 0.5643 0.7768 0.2482 0.028 Uiso 1 1 calc R . .
C11 C 0.58912(8) 0.71638(19) 0.12746(8) 0.0211(4) Uani 1 1 d . . .
H11A H 0.6031 0.7609 0.0995 0.025 Uiso 1 1 calc R . .
H11B H 0.5539 0.6886 0.1162 0.025 Uiso 1 1 calc R . .
C10 C 0.58474(9) 0.79275(19) 0.17365(9) 0.0241(5) Uani 1 1 d . . .
H10A H 0.5604 0.8560 0.1650 0.029 Uiso 1 1 calc R . .
H10B H 0.6195 0.8255 0.1833 0.029 Uiso 1 1 calc R . .
C17 C 0.56371(10) 0.24582(19) 0.07790(9) 0.0262(5) Uani 1 1 d . . .
H17A H 0.5280 0.2560 0.0623 0.031 Uiso 1 1 calc R . .
H17B H 0.5889 0.2611 0.0517 0.031 Uiso 1 1 calc R . .
C13 C 0.62776(8) 0.31507(17) 0.14721(8) 0.0160(4) Uani 1 1 d . . .
H13 H 0.6539 0.3258 0.1209 0.019 Uiso 1 1 calc R . .
C18 C 0.57271(9) 0.33140(19) 0.12144(9) 0.0222(5) Uani 1 1 d . . .
H18A H 0.5459 0.3203 0.1465 0.027 Uiso 1 1 calc R . .
H18B H 0.5692 0.4096 0.1081 0.027 Uiso 1 1 calc R . .
C16 C 0.57030(10) 0.12294(19) 0.09628(9) 0.0264(5) Uani 1 1 d . . .
H16A H 0.5424 0.1044 0.1193 0.032 Uiso 1 1 calc R . .
H16B H 0.5668 0.0709 0.0670 0.032 Uiso 1 1 calc R . .
C15 C 0.62346(9) 0.10594(19) 0.12381(9) 0.0250(5) Uani 1 1 d . . .
H15A H 0.6512 0.1140 0.0995 0.030 Uiso 1 1 calc R . .
H15B H 0.6255 0.0282 0.1379 0.030 Uiso 1 1 calc R . .
C14 C 0.63292(9) 0.19204(18) 0.16681(8) 0.0211(4) Uani 1 1 d . . .
H14A H 0.6684 0.1806 0.1828 0.025 Uiso 1 1 calc R . .
H14B H 0.6073 0.1791 0.1928 0.025 Uiso 1 1 calc R . .
C19 C 0.59824(7) 0.48661(17) 0.40009(8) 0.0157(4) Uani 1 1 d . . .
H19 H 0.6008 0.4820 0.4378 0.019 Uiso 1 1 calc R . .
C24 C 0.62897(8) 0.59228(18) 0.38432(8) 0.0198(4) Uani 1 1 d . . .
H24A H 0.6662 0.5839 0.3958 0.024 Uiso 1 1 calc R . .
H24B H 0.6270 0.5987 0.3470 0.024 Uiso 1 1 calc R . .
C20 C 0.53991(8) 0.50047(18) 0.38306(8) 0.0182(4) Uani 1 1 d . . .
H20A H 0.5363 0.5063 0.3457 0.022 Uiso 1 1 calc R . .
H20B H 0.5201 0.4330 0.3934 0.022 Uiso 1 1 calc R . .
C21 C 0.51734(8) 0.60720(19) 0.40680(9) 0.0238(5) Uani 1 1 d . . .
H21A H 0.4803 0.6160 0.3948 0.029 Uiso 1 1 calc R . .
H21B H 0.5186 0.5985 0.4440 0.029 Uiso 1 1 calc R . .
C23 C 0.60667(8) 0.70056(18) 0.40740(9) 0.0225(5) Uani 1 1 d . . .
H23A H 0.6257 0.7674 0.3952 0.027 Uiso 1 1 calc R . .
H23B H 0.6121 0.6976 0.4447 0.027 Uiso 1 1 calc R . .
C22 C 0.54786(9) 0.71370(19) 0.39311(10) 0.0269(5) Uani 1 1 d . . .
H22A H 0.5340 0.7799 0.4111 0.032 Uiso 1 1 calc R . .
H22B H 0.5428 0.7280 0.3563 0.032 Uiso 1 1 calc R . .
C29 C 0.53382(9) 0.14615(19) 0.46582(9) 0.0240(5) Uani 1 1 d . . .
H29A H 0.5281 0.1467 0.5025 0.029 Uiso 1 1 calc R . .
H29B H 0.4997 0.1592 0.4474 0.029 Uiso 1 1 calc R . .
C25 C 0.58196(8) 0.24021(17) 0.39660(8) 0.0170(4) Uani 1 1 d . . .
H25 H 0.5472 0.2513 0.3781 0.020 Uiso 1 1 calc R . .
C30 C 0.57177(8) 0.24126(19) 0.45343(8) 0.0197(4) Uani 1 1 d . . .
H30A H 0.6052 0.2310 0.4735 0.024 Uiso 1 1 calc R . .
H30B H 0.5568 0.3154 0.4626 0.024 Uiso 1 1 calc R . .
C27 C 0.56490(10) 0.02817(19) 0.39433(10) 0.0283(5) Uani 1 1 d . . .
H27A H 0.5311 0.0370 0.3747 0.034 Uiso 1 1 calc R . .
H27B H 0.5800 -0.0460 0.3855 0.034 Uiso 1 1 calc R . .
C26 C 0.60226(9) 0.12353(18) 0.38026(9) 0.0230(5) Uani 1 1 d . . .
H26A H 0.6059 0.1233 0.3433 0.028 Uiso 1 1 calc R . .
H26B H 0.6372 0.1098 0.3969 0.028 Uiso 1 1 calc R . .
C28 C 0.55556(9) 0.0307(2) 0.45089(10) 0.0281(5) Uani 1 1 d . . .
H28A H 0.5889 0.0160 0.4705 0.034 Uiso 1 1 calc R . .
H28B H 0.5305 -0.0297 0.4589 0.034 Uiso 1 1 calc R . .
C37 C 0.10418(8) 0.26385(17) 0.42070(8) 0.0157(4) Uani 1 1 d . . .
H37 H 0.1093 0.2464 0.4576 0.019 Uiso 1 1 calc R . .
C41 C 0.02849(9) 0.38896(19) 0.44398(9) 0.0248(5) Uani 1 1 d . . .
H41A H -0.0087 0.4067 0.4354 0.030 Uiso 1 1 calc R . .
H41B H 0.0319 0.3672 0.4801 0.030 Uiso 1 1 calc R . .
C42 C 0.04553(8) 0.28918(18) 0.41141(8) 0.0189(4) Uani 1 1 d . . .
H42A H 0.0381 0.3074 0.3753 0.023 Uiso 1 1 calc R . .
H42B H 0.0251 0.2209 0.4195 0.023 Uiso 1 1 calc R . .
C38 C 0.13751(9) 0.37023(18) 0.41178(9) 0.0219(5) Uani 1 1 d . . .
H38A H 0.1749 0.3531 0.4200 0.026 Uiso 1 1 calc R . .
H38B H 0.1336 0.3924 0.3757 0.026 Uiso 1 1 calc R . .
C40 C 0.06188(10) 0.49471(19) 0.43552(10) 0.0288(5) Uani 1 1 d . . .
H40A H 0.0553 0.5220 0.4004 0.035 Uiso 1 1 calc R . .
H40B H 0.0518 0.5557 0.4587 0.035 Uiso 1 1 calc R . .
C39 C 0.12014(9) 0.46822(19) 0.44487(9) 0.0267(5) Uani 1 1 d . . .
H39A H 0.1272 0.4483 0.4809 0.032 Uiso 1 1 calc R . .
H39B H 0.1408 0.5367 0.4377 0.032 Uiso 1 1 calc R . .
C43 C 0.09226(8) 0.13277(17) 0.32405(8) 0.0173(4) Uani 1 1 d . . .
H43 H 0.0540 0.1400 0.3289 0.021 Uiso 1 1 calc R . .
C48 C 0.10136(9) 0.01857(19) 0.29731(8) 0.0238(5) Uani 1 1 d . . .
H48A H 0.1394 0.0064 0.2947 0.029 Uiso 1 1 calc R . .
H48B H 0.0877 -0.0439 0.3178 0.029 Uiso 1 1 calc R . .
C44 C 0.10857(9) 0.23284(19) 0.29104(8) 0.0226(5) Uani 1 1 d . . .
H44A H 0.0993 0.3049 0.3075 0.027 Uiso 1 1 calc R . .
H44B H 0.1470 0.2315 0.2885 0.027 Uiso 1 1 calc R . .
C45 C 0.08193(9) 0.2285(2) 0.23768(8) 0.0254(5) Uani 1 1 d . . .
H45A H 0.0438 0.2400 0.2398 0.031 Uiso 1 1 calc R . .
H45B H 0.0956 0.2906 0.2170 0.031 Uiso 1 1 calc R . .
C46 C 0.09169(10) 0.1145(2) 0.21189(9) 0.0280(5) Uani 1 1 d . . .
H46A H 0.0723 0.1125 0.1785 0.034 Uiso 1 1 calc R . .
H46B H 0.1294 0.1067 0.2063 0.034 Uiso 1 1 calc R . .
C47 C 0.07417(11) 0.0160(2) 0.24416(9) 0.0306(5) Uani 1 1 d . . .
H47A H 0.0823 -0.0564 0.2274 0.037 Uiso 1 1 calc R . .
H47B H 0.0358 0.0199 0.2470 0.037 Uiso 1 1 calc R . .
C49 C 0.09997(8) 0.01083(17) 0.41969(8) 0.0168(4) Uani 1 1 d . . .
H49 H 0.0665 -0.0105 0.4009 0.020 Uiso 1 1 calc R . .
C54 C 0.13792(9) -0.09025(18) 0.41596(9) 0.0228(5) Uani 1 1 d . . .
H54A H 0.1459 -0.1020 0.3802 0.027 Uiso 1 1 calc R . .
H54B H 0.1711 -0.0730 0.4354 0.027 Uiso 1 1 calc R . .
C52 C 0.09964(10) -0.18237(19) 0.49153(9) 0.0282(5) Uani 1 1 d . . .
H52A H 0.1319 -0.1715 0.5133 0.034 Uiso 1 1 calc R . .
H52B H 0.0818 -0.2512 0.5032 0.034 Uiso 1 1 calc R . .
C51 C 0.06373(9) -0.07944(19) 0.49644(9) 0.0237(5) Uani 1 1 d . . .
H51A H 0.0570 -0.0678 0.5325 0.028 Uiso 1 1 calc R . .
H51B H 0.0298 -0.0946 0.4779 0.028 Uiso 1 1 calc R . .
C53 C 0.11407(11) -0.19885(19) 0.43669(10) 0.0305(5) Uani 1 1 d . . .
H53A H 0.0824 -0.2195 0.4156 0.037 Uiso 1 1 calc R . .
H53B H 0.1395 -0.2618 0.4349 0.037 Uiso 1 1 calc R . .
C50 C 0.08782(8) 0.02897(18) 0.47542(8) 0.0191(4) Uani 1 1 d . . .
H50A H 0.1204 0.0480 0.4955 0.023 Uiso 1 1 calc R . .
H50B H 0.0631 0.0930 0.4781 0.023 Uiso 1 1 calc R . .
C55 C 0.34899(8) 0.26427(17) 0.37878(8) 0.0175(4) Uani 1 1 d . . .
H55 H 0.3727 0.2845 0.3514 0.021 Uiso 1 1 calc R . .
C60 C 0.31360(9) 0.36776(18) 0.38713(9) 0.0244(5) Uani 1 1 d . . .
H60A H 0.2923 0.3838 0.3556 0.029 Uiso 1 1 calc R . .
H60B H 0.2894 0.3499 0.4139 0.029 Uiso 1 1 calc R . .
C57 C 0.41642(9) 0.3473(2) 0.44146(10) 0.0274(5) Uani 1 1 d . . .
H57A H 0.4380 0.3321 0.4729 0.033 Uiso 1 1 calc R . .
H57B H 0.4403 0.3637 0.4143 0.033 Uiso 1 1 calc R . .
C56 C 0.38365(8) 0.24172(18) 0.42726(8) 0.0203(4) Uani 1 1 d . . .
H56A H 0.3613 0.2221 0.4553 0.024 Uiso 1 1 calc R . .
H56B H 0.4071 0.1767 0.4217 0.024 Uiso 1 1 calc R . .
C58 C 0.38164(10) 0.45064(19) 0.44936(9) 0.0274(5) Uani 1 1 d . . .
H58A H 0.3602 0.4373 0.4788 0.033 Uiso 1 1 calc R . .
H58B H 0.4039 0.5179 0.4567 0.033 Uiso 1 1 calc R . .
C59 C 0.34574(11) 0.4735(2) 0.40249(10) 0.0320(6) Uani 1 1 d . . .
H59A H 0.3671 0.4965 0.3742 0.038 Uiso 1 1 calc R . .
H59B H 0.3218 0.5367 0.4095 0.038 Uiso 1 1 calc R . .
C61 C 0.34053(8) 0.01416(17) 0.38402(8) 0.0155(4) Uani 1 1 d . . .
H61 H 0.3499 0.0349 0.4200 0.019 Uiso 1 1 calc R . .
C66 C 0.39245(8) -0.01941(18) 0.36156(8) 0.0194(4) Uani 1 1 d . . .
H66A H 0.3857 -0.0482 0.3267 0.023 Uiso 1 1 calc R . .
H66B H 0.4155 0.0479 0.3601 0.023 Uiso 1 1 calc R . .
C62 C 0.30424(8) -0.08963(18) 0.38676(8) 0.0198(4) Uani 1 1 d . . .
H62A H 0.2705 -0.0666 0.4002 0.024 Uiso 1 1 calc R . .
H62B H 0.2971 -0.1215 0.3525 0.024 Uiso 1 1 calc R . .
C63 C 0.33077(9) -0.1796(2) 0.42143(9) 0.0245(5) Uani 1 1 d . . .
H63A H 0.3357 -0.1490 0.4562 0.029 Uiso 1 1 calc R . .
H63B H 0.3080 -0.2473 0.4226 0.029 Uiso 1 1 calc R . .
C65 C 0.41955(9) -0.1114(2) 0.39438(10) 0.0269(5) Uani 1 1 d . . .
H65A H 0.4514 -0.1370 0.3781 0.032 Uiso 1 1 calc R . .
H65B H 0.4305 -0.0787 0.4277 0.032 Uiso 1 1 calc R . .
C64 C 0.38399(10) -0.2136(2) 0.40213(9) 0.0281(5) Uani 1 1 d . . .
H64A H 0.4017 -0.2661 0.4267 0.034 Uiso 1 1 calc R . .
H64B H 0.3783 -0.2545 0.3697 0.034 Uiso 1 1 calc R . .
C68 C 0.28952(9) 0.0376(2) 0.26065(8) 0.0248(5) Uani 1 1 d . . .
H68A H 0.3030 -0.0339 0.2759 0.030 Uiso 1 1 calc R . .
H68B H 0.2516 0.0419 0.2659 0.030 Uiso 1 1 calc R . .
C72 C 0.29902(9) 0.2513(2) 0.26187(9) 0.0250(5) Uani 1 1 d . . .
H72A H 0.2615 0.2629 0.2676 0.030 Uiso 1 1 calc R . .
H72B H 0.3188 0.3153 0.2777 0.030 Uiso 1 1 calc R . .
C71 C 0.30690(10) 0.2500(2) 0.20476(9) 0.0297(5) Uani 1 1 d . . .
H71A H 0.2930 0.3211 0.1895 0.036 Uiso 1 1 calc R . .
H71B H 0.3448 0.2464 0.1991 0.036 Uiso 1 1 calc R . .
C67 C 0.31763(8) 0.13919(17) 0.28693(8) 0.0181(4) Uani 1 1 d . . .
H67 H 0.3559 0.1313 0.2821 0.022 Uiso 1 1 calc R . .
C69 C 0.29813(10) 0.0374(2) 0.20376(9) 0.0316(6) Uani 1 1 d . . .
H69A H 0.2789 -0.0269 0.1876 0.038 Uiso 1 1 calc R . .
H69B H 0.3358 0.0268 0.1985 0.038 Uiso 1 1 calc R . .
C70 C 0.27934(11) 0.1487(2) 0.17881(9) 0.0345(6) Uani 1 1 d . . .
H70A H 0.2869 0.1477 0.1425 0.041 Uiso 1 1 calc R . .
H70B H 0.2411 0.1561 0.1813 0.041 Uiso 1 1 calc R . .
C73 C 0.24493(9) 0.2271(2) 0.53656(9) 0.0261(5) Uani 1 1 d . . .
F2 F 0.50246(8) -0.00450(14) 0.28182(6) 0.0527(5) Uani 1 1 d . . .
C75 C 0.48476(9) 0.0596(2) 0.24314(9) 0.0267(5) Uani 1 1 d . . .
F3 F 0.51229(7) 0.03326(14) 0.20345(6) 0.0487(4) Uani 1 1 d . . .
F1 F 0.43589(6) 0.02443(15) 0.23244(8) 0.0547(5) Uani 1 1 d . . .
O1 O 0.54258(7) 0.22960(18) 0.26796(8) 0.0467(5) Uani 1 1 d . . .
O3 O 0.45678(8) 0.22109(16) 0.30140(8) 0.0433(5) Uani 1 1 d . . .
O2 O 0.46608(10) 0.26210(17) 0.21178(8) 0.0521(6) Uani 1 1 d . . .
S1 S 0.48747(2) 0.21159(5) 0.25761(2) 0.02453(12) Uani 1 1 d . . .
C31 C 0.69000(8) 0.33188(18) 0.40855(8) 0.0168(4) Uani 1 1 d . . .
H31 H 0.6940 0.2481 0.4130 0.020 Uiso 1 1 calc R . .
C32 C 0.73490(8) 0.3697(2) 0.37550(9) 0.0226(5) Uani 1 1 d . . .
H32A H 0.7312 0.3315 0.3422 0.027 Uiso 1 1 calc R . .
H32B H 0.7327 0.4525 0.3697 0.027 Uiso 1 1 calc R . .
S2 S 0.25379(2) 0.07536(5) 0.52865(2) 0.02715(13) Uani 1 1 d . . .
O4 O 0.24830(8) 0.06315(17) 0.47440(6) 0.0418(5) Uani 1 1 d . . .
O5 O 0.21124(9) 0.02851(18) 0.55551(8) 0.0476(5) Uani 1 1 d . . .
O6 O 0.30531(8) 0.05438(19) 0.55105(9) 0.0549(6) Uani 1 1 d . . .
F5 F 0.24960(6) 0.25927(13) 0.58573(5) 0.0367(3) Uani 1 1 d . . .
F4 F 0.19780(6) 0.26239(15) 0.51881(6) 0.0447(4) Uani 1 1 d . . .
F6 F 0.28049(7) 0.28880(14) 0.51305(6) 0.0461(4) Uani 1 1 d . . .
C35 C 0.75125(8) 0.3541(2) 0.48724(9) 0.0229(5) Uani 1 1 d . . .
H35A H 0.7553 0.3916 0.5207 0.028 Uiso 1 1 calc R . .
H35B H 0.7538 0.2712 0.4926 0.028 Uiso 1 1 calc R . .
C36 C 0.69730(8) 0.38354(19) 0.46203(8) 0.0195(4) Uani 1 1 d . . .
H36A H 0.6936 0.4670 0.4598 0.023 Uiso 1 1 calc R . .
H36B H 0.6696 0.3546 0.4832 0.023 Uiso 1 1 calc R . .
C33 C 0.78812(9) 0.3403(2) 0.40127(9) 0.0254(5) Uani 1 1 d . . .
H33A H 0.8162 0.3680 0.3801 0.031 Uiso 1 1 calc R . .
H33B H 0.7915 0.2569 0.4041 0.031 Uiso 1 1 calc R . .
C34 C 0.79513(8) 0.3932(2) 0.45410(9) 0.0234(5) Uani 1 1 d . . .
H34A H 0.7946 0.4769 0.4512 0.028 Uiso 1 1 calc R . .
H34B H 0.8294 0.3705 0.4700 0.028 Uiso 1 1 calc R . .

loop_
_atom_site_aniso_label
_atom_site_aniso_U_11
_atom_site_aniso_U_22
_atom_site_aniso_U_33
_atom_site_aniso_U_23
_atom_site_aniso_U_13
_atom_site_aniso_U_12
Ag1 0.01280(8) 0.01825(8) 0.02314(9) 0.00077(6) 0.00259(6) 0.00152(5)
Ag2 0.01999(8) 0.01756(8) 0.01501(8) 0.00098(6) 0.00263(6) -0.00141(6)
P3 0.0131(2) 0.0154(2) 0.0164(3) 0.00051(19) 0.00106(19) 0.00133(19)
P4 0.0134(2) 0.0126(2) 0.0170(3) 0.00072(19) 0.00106(19) 0.00073(18)
P5 0.0143(2) 0.0144(2) 0.0159(3) 0.00075(19) 0.00260(19) -0.00106(19)
P6 0.0161(2) 0.0159(2) 0.0144(2) -0.0002(2) 0.00093(19) -0.00220(19)
C6 0.0171(10) 0.0199(10) 0.0237(11) 0.0019(9) 0.0013(8) 0.0007(8)
C3 0.0189(10) 0.0224(11) 0.0242(11) 0.0007(9) -0.0022(8) -0.0040(9)
C1 0.0164(9) 0.0177(10) 0.0179(10) 0.0001(8) 0.0007(8) -0.0017(8)
C4 0.0189(10) 0.0276(12) 0.0273(12) 0.0062(10) -0.0014(9) -0.0002(9)
C5 0.0170(10) 0.0239(11) 0.0310(13) 0.0041(9) 0.0018(9) 0.0034(8)
C2 0.0178(10) 0.0189(10) 0.0205(10) -0.0024(8) -0.0007(8) -0.0013(8)
C12 0.0167(10) 0.0185(10) 0.0178(10) 0.0000(8) 0.0012(8) 0.0010(8)
C7 0.0158(9) 0.0169(10) 0.0190(10) -0.0014(8) 0.0008(8) -0.0015(8)
C8 0.0241(11) 0.0204(10) 0.0176(10) -0.0017(8) 0.0048(9) -0.0005(8)
C9 0.0217(11) 0.0228(11) 0.0270(12) -0.0047(9) 0.0064(9) 0.0023(9)
C11 0.0195(10) 0.0218(11) 0.0217(11) 0.0007(9) -0.0018(8) 0.0030(8)
C10 0.0239(11) 0.0196(11) 0.0287(12) -0.0023(9) 0.0015(9) 0.0036(9)
C17 0.0312(12) 0.0233(11) 0.0232(12) -0.0032(9) -0.0066(9) -0.0060(9)
C13 0.0183(10) 0.0156(9) 0.0142(10) -0.0018(8) 0.0014(8) -0.0021(8)
C18 0.0218(11) 0.0213(11) 0.0231(11) -0.0016(9) -0.0031(9) -0.0017(9)
C16 0.0341(13) 0.0224(11) 0.0223(11) -0.0023(9) -0.0017(10) -0.0113(10)
C15 0.0333(12) 0.0161(10) 0.0255(12) -0.0012(9) 0.0006(10) -0.0044(9)
C14 0.0256(11) 0.0178(10) 0.0194(11) 0.0020(8) -0.0028(9) -0.0030(8)
C19 0.0140(9) 0.0171(10) 0.0160(10) 0.0011(8) 0.0011(7) 0.0001(7)
C24 0.0190(10) 0.0168(10) 0.0239(11) 0.0017(9) 0.0027(8) -0.0012(8)
C20 0.0145(9) 0.0188(10) 0.0211(10) -0.0001(8) -0.0019(8) -0.0007(8)
C21 0.0150(10) 0.0224(11) 0.0337(13) -0.0017(10) -0.0010(9) 0.0038(8)
C23 0.0213(11) 0.0159(10) 0.0303(12) -0.0001(9) 0.0003(9) -0.0004(8)
C22 0.0236(11) 0.0176(11) 0.0392(14) 0.0002(10) -0.0023(10) 0.0043(9)
C29 0.0203(11) 0.0291(12) 0.0225(11) 0.0068(9) 0.0014(9) -0.0045(9)
C25 0.0167(9) 0.0150(9) 0.0195(10) 0.0015(8) 0.0026(8) -0.0016(8)
C30 0.0183(10) 0.0231(11) 0.0177(10) 0.0030(8) 0.0022(8) -0.0029(8)
C27 0.0315(12) 0.0167(11) 0.0374(14) 0.0009(10) 0.0078(10) -0.0061(9)
C26 0.0249(11) 0.0148(10) 0.0298(12) 0.0017(9) 0.0074(9) -0.0006(8)
C28 0.0259(12) 0.0216(11) 0.0371(14) 0.0118(10) 0.0031(10) -0.0061(9)
C37 0.0156(9) 0.0140(9) 0.0172(10) 0.0006(8) -0.0015(8) 0.0011(7)
C41 0.0244(11) 0.0231(11) 0.0270(12) -0.0017(9) 0.0025(9) 0.0092(9)
C42 0.0166(10) 0.0179(10) 0.0216(11) -0.0005(8) -0.0026(8) 0.0030(8)
C38 0.0207(10) 0.0171(10) 0.0275(12) 0.0009(9) -0.0016(9) -0.0028(8)
C40 0.0360(13) 0.0176(11) 0.0325(13) -0.0039(10) -0.0006(10) 0.0075(10)
C39 0.0313(12) 0.0163(10) 0.0321(13) -0.0031(9) -0.0031(10) -0.0013(9)
C43 0.0199(10) 0.0166(10) 0.0153(10) 0.0002(8) 0.0010(8) -0.0006(8)
C48 0.0315(12) 0.0183(10) 0.0217(11) -0.0004(9) 0.0011(9) -0.0011(9)
C44 0.0308(12) 0.0186(10) 0.0186(11) 0.0019(8) 0.0034(9) -0.0007(9)
C45 0.0306(12) 0.0270(12) 0.0189(11) 0.0053(9) 0.0038(9) 0.0021(10)
C46 0.0369(13) 0.0320(13) 0.0153(11) -0.0005(9) 0.0021(10) -0.0044(10)
C47 0.0447(15) 0.0261(12) 0.0207(12) -0.0025(10) -0.0004(10) -0.0081(11)
C49 0.0182(10) 0.0158(10) 0.0164(10) 0.0005(8) 0.0017(8) -0.0009(8)
C54 0.0287(11) 0.0163(10) 0.0241(11) 0.0008(9) 0.0068(9) 0.0041(9)
C52 0.0393(14) 0.0174(11) 0.0282(12) 0.0069(9) 0.0041(10) -0.0012(10)
C51 0.0300(12) 0.0219(11) 0.0198(11) 0.0035(9) 0.0055(9) -0.0030(9)
C53 0.0437(14) 0.0160(11) 0.0328(13) 0.0020(10) 0.0094(11) 0.0013(10)
C50 0.0203(10) 0.0180(10) 0.0191(10) 0.0019(8) 0.0015(8) 0.0001(8)
C55 0.0168(9) 0.0157(10) 0.0205(10) -0.0012(8) 0.0043(8) -0.0004(8)
C60 0.0305(12) 0.0164(10) 0.0262(12) -0.0003(9) -0.0002(10) 0.0058(9)
C57 0.0213(11) 0.0286(12) 0.0323(13) -0.0117(10) 0.0030(10) -0.0059(9)
C56 0.0167(10) 0.0210(10) 0.0227(11) -0.0054(9) -0.0019(8) 0.0007(8)
C58 0.0356(13) 0.0192(11) 0.0280(12) -0.0066(9) 0.0063(10) -0.0071(10)
C59 0.0509(16) 0.0164(11) 0.0287(13) -0.0013(10) 0.0035(11) -0.0024(10)
C61 0.0155(9) 0.0156(9) 0.0153(9) -0.0004(8) 0.0001(7) 0.0015(7)
C66 0.0155(10) 0.0193(10) 0.0237(11) 0.0002(9) 0.0029(8) 0.0037(8)
C62 0.0202(10) 0.0175(10) 0.0218(11) 0.0005(8) 0.0025(8) -0.0001(8)
C63 0.0320(12) 0.0190(11) 0.0230(11) 0.0032(9) 0.0055(10) 0.0021(9)
C65 0.0229(11) 0.0262(12) 0.0317(13) 0.0038(10) 0.0012(10) 0.0100(9)
C64 0.0374(13) 0.0204(11) 0.0269(12) 0.0054(9) 0.0057(10) 0.0113(10)
C68 0.0262(11) 0.0280(12) 0.0198(11) -0.0015(9) -0.0033(9) -0.0061(9)
C72 0.0256(11) 0.0270(12) 0.0224(11) 0.0072(9) 0.0010(9) 0.0034(9)
C71 0.0295(12) 0.0378(14) 0.0220(12) 0.0101(10) 0.0013(9) -0.0016(10)
C67 0.0160(10) 0.0214(10) 0.0169(10) 0.0007(8) 0.0001(8) 0.0001(8)
C69 0.0340(13) 0.0409(14) 0.0194(11) -0.0060(10) -0.0029(10) -0.0074(11)
C70 0.0327(13) 0.0522(17) 0.0179(12) 0.0047(11) -0.0050(10) -0.0054(12)
C73 0.0188(10) 0.0398(14) 0.0199(11) 0.0039(10) 0.0034(9) 0.0010(10)
F2 0.0878(14) 0.0309(9) 0.0382(9) 0.0028(7) -0.0072(9) 0.0063(9)
C75 0.0279(12) 0.0273(12) 0.0251(12) -0.0043(10) 0.0042(9) -0.0009(10)
F3 0.0676(11) 0.0353(9) 0.0462(10) -0.0110(8) 0.0319(9) -0.0001(8)
F1 0.0357(9) 0.0434(10) 0.0849(14) -0.0220(10) 0.0011(9) -0.0169(8)
O1 0.0290(10) 0.0490(12) 0.0625(14) -0.0152(10) 0.0065(9) -0.0207(9)
O3 0.0517(12) 0.0315(10) 0.0497(12) -0.0101(9) 0.0304(10) -0.0053(9)
O2 0.0782(16) 0.0347(11) 0.0419(12) 0.0040(9) -0.0093(11) 0.0146(11)
S1 0.0246(3) 0.0219(3) 0.0276(3) -0.0027(2) 0.0056(2) -0.0036(2)
C31 0.0157(9) 0.0166(9) 0.0181(10) -0.0006(8) 0.0007(8) 0.0013(8)
C32 0.0172(10) 0.0310(12) 0.0199(11) -0.0042(9) 0.0043(8) -0.0013(9)
S2 0.0274(3) 0.0337(3) 0.0200(3) 0.0007(2) -0.0020(2) 0.0010(2)
O4 0.0642(13) 0.0436(11) 0.0175(9) -0.0031(8) 0.0013(8) 0.0069(10)
O5 0.0598(13) 0.0449(12) 0.0396(11) 0.0004(9) 0.0157(10) -0.0179(10)
O6 0.0413(12) 0.0530(13) 0.0673(15) -0.0075(11) -0.0238(10) 0.0200(10)
F5 0.0436(9) 0.0427(9) 0.0237(7) -0.0063(6) -0.0002(6) -0.0027(7)
F4 0.0334(8) 0.0522(10) 0.0470(10) -0.0060(8) -0.0122(7) 0.0161(7)
F6 0.0504(10) 0.0428(9) 0.0473(10) 0.0026(8) 0.0215(8) -0.0104(8)
C35 0.0189(10) 0.0279(12) 0.0215(11) 0.0024(9) -0.0032(9) 0.0005(9)
C36 0.0168(10) 0.0221(10) 0.0197(11) -0.0003(8) 0.0019(8) -0.0005(8)
C33 0.0164(10) 0.0297(12) 0.0305(13) -0.0068(10) 0.0035(9) 0.0013(9)
C34 0.0156(10) 0.0257(11) 0.0285(12) -0.0040(9) -0.0022(9) 0.0009(8)

loop_
_atom_type_symbol
_atom_type_description
_atom_type_scat_dispersion_real
_atom_type_scat_dispersion_imag
_atom_type_scat_source
C C 0.0033 0.0016 'International Tables Vol C Tables 4.2.6.8 and 6.1.1.4'
H H 0.0000 0.0000 'International Tables Vol C Tables 4.2.6.8 and 6.1.1.4'
O O 0.0106 0.0060 'International Tables Vol C Tables 4.2.6.8 and 6.1.1.4'
F F 0.0171 0.0103 'International Tables Vol C Tables 4.2.6.8 and 6.1.1.4'
P P 0.1023 0.0942 'International Tables Vol C Tables 4.2.6.8 and 6.1.1.4'
S S 0.1246 0.1234 'International Tables Vol C Tables 4.2.6.8 and 6.1.1.4'
Ag Ag -0.8971 1.1015 'International Tables Vol C Tables 4.2.6.8 and 6.1.1.4'

loop_
_geom_angle_atom_site_label_1
_geom_angle_atom_site_label_2
_geom_angle_atom_site_label_3
_geom_angle
_geom_angle_site_symmetry_1
_geom_angle_site_symmetry_3
_geom_angle_publ_flag
P4 Ag1 P3 168.39(2) . . ?
P4 Ag1 O4 98.47(5) . . ?
P3 Ag1 O4 92.39(5) . . ?
P6 Ag2 P5 160.441(19) . . ?
C61 P3 C67 107.96(9) . . ?
C61 P3 C55 105.92(9) . . ?
C67 P3 C55 103.33(9) . . ?
C61 P3 Ag1 106.87(7) . . ?
C67 P3 Ag1 116.18(7) . . ?
C55 P3 Ag1 115.95(7) . . ?
C43 P4 C37 107.66(9) . . ?
C43 P4 C49 103.03(9) . . ?
C37 P4 C49 106.80(9) . . ?
C43 P4 Ag1 111.32(7) . . ?
C37 P4 Ag1 111.34(6) . . ?
C49 P4 Ag1 116.06(7) . . ?
C25 P5 C19 105.23(9) . . ?
C25 P5 C31 106.52(9) . . ?
C19 P5 C31 106.62(9) . . ?
C25 P5 Ag2 111.09(7) . . ?
C19 P5 Ag2 111.93(7) . . ?
C31 P5 Ag2 114.82(7) . . ?
C7 P6 C1 106.61(9) . . ?
C7 P6 C13 105.78(9) . . ?
C1 P6 C13 103.26(9) . . ?
C7 P6 Ag2 108.67(7) . . ?
C1 P6 Ag2 114.76(7) . . ?
C13 P6 Ag2 116.94(7) . . ?
C5 C6 C1 111.42(17) . . ?
C5 C6 H6A 109.3 . . ?
C1 C6 H6A 109.3 . . ?
C5 C6 H6B 109.3 . . ?
C1 C6 H6B 109.3 . . ?
H6A C6 H6B 108.0 . . ?
C4 C3 C2 111.13(18) . . ?
C4 C3 H3A 109.4 . . ?
C2 C3 H3A 109.4 . . ?
C4 C3 H3B 109.4 . . ?
C2 C3 H3B 109.4 . . ?
H3A C3 H3B 108.0 . . ?
C2 C1 C6 109.48(17) . . ?
C2 C1 P6 113.30(14) . . ?
C6 C1 P6 110.49(14) . . ?
C2 C1 H1 107.8 . . ?
C6 C1 H1 107.8 . . ?
P6 C1 H1 107.8 . . ?
C3 C4 C5 109.82(18) . . ?
C3 C4 H4A 109.7 . . ?
C5 C4 H4A 109.7 . . ?
C3 C4 H4B 109.7 . . ?
C5 C4 H4B 109.7 . . ?
H4A C4 H4B 108.2 . . ?
C4 C5 C6 111.40(19) . . ?
C4 C5 H5A 109.3 . . ?
C6 C5 H5A 109.3 . . ?
C4 C5 H5B 109.3 . . ?
C6 C5 H5B 109.3 . . ?
H5A C5 H5B 108.0 . . ?
C3 C2 C1 110.07(17) . . ?
C3 C2 H2A 109.6 . . ?
C1 C2 H2A 109.6 . . ?
C3 C2 H2B 109.6 . . ?
C1 C2 H2B 109.6 . . ?
H2A C2 H2B 108.2 . . ?
C11 C12 C7 110.55(17) . . ?
C11 C12 H12A 109.5 . . ?
C7 C12 H12A 109.5 . . ?
C11 C12 H12B 109.5 . . ?
C7 C12 H12B 109.5 . . ?
H12A C12 H12B 108.1 . . ?
C12 C7 C8 111.96(17) . . ?
C12 C7 P6 114.19(14) . . ?
C8 C7 P6 112.21(14) . . ?
C12 C7 H7 105.9 . . ?
C8 C7 H7 105.9 . . ?
P6 C7 H7 105.9 . . ?
C9 C8 C7 111.14(18) . . ?
C9 C8 H8A 109.4 . . ?
C7 C8 H8A 109.4 . . ?
C9 C8 H8B 109.4 . . ?
C7 C8 H8B 109.4 . . ?
H8A C8 H8B 108.0 . . ?
C10 C9 C8 111.48(18) . . ?
C10 C9 H9A 109.3 . . ?
C8 C9 H9A 109.3 . . ?
C10 C9 H9B 109.3 . . ?
C8 C9 H9B 109.3 . . ?
H9A C9 H9B 108.0 . . ?
C10 C11 C12 111.31(18) . . ?
C10 C11 H11A 109.4 . . ?
C12 C11 H11A 109.4 . . ?
C10 C11 H11B 109.4 . . ?
C12 C11 H11B 109.4 . . ?
H11A C11 H11B 108.0 . . ?
C11 C10 C9 111.13(19) . . ?
C11 C10 H10A 109.4 . . ?
C9 C10 H10A 109.4 . . ?
C11 C10 H10B 109.4 . . ?
C9 C10 H10B 109.4 . . ?
H10A C10 H10B 108.0 . . ?
C16 C17 C18 111.83(19) . . ?
C16 C17 H17A 109.3 . . ?
C18 C17 H17A 109.3 . . ?
C16 C17 H17B 109.3 . . ?
C18 C17 H17B 109.3 . . ?
H17A C17 H17B 107.9 . . ?
C14 C13 C18 108.96(17) . . ?
C14 C13 P6 109.94(14) . . ?
C18 C13 P6 114.43(14) . . ?
C14 C13 H13 107.8 . . ?
C18 C13 H13 107.8 . . ?
P6 C13 H13 107.8 . . ?
C17 C18 C13 110.17(18) . . ?
C17 C18 H18A 109.6 . . ?
C13 C18 H18A 109.6 . . ?
C17 C18 H18B 109.6 . . ?
C13 C18 H18B 109.6 . . ?
H18A C18 H18B 108.1 . . ?
C15 C16 C17 110.87(18) . . ?
C15 C16 H16A 109.5 . . ?
C17 C16 H16A 109.5 . . ?
C15 C16 H16B 109.5 . . ?
C17 C16 H16B 109.5 . . ?
H16A C16 H16B 108.1 . . ?
C16 C15 C14 111.65(19) . . ?
C16 C15 H15A 109.3 . . ?
C14 C15 H15A 109.3 . . ?
C16 C15 H15B 109.3 . . ?
C14 C15 H15B 109.3 . . ?
H15A C15 H15B 108.0 . . ?
C15 C14 C13 111.41(18) . . ?
C15 C14 H14A 109.3 . . ?
C13 C14 H14A 109.3 . . ?
C15 C14 H14B 109.3 . . ?
C13 C14 H14B 109.3 . . ?
H14A C14 H14B 108.0 . . ?
C24 C19 C20 109.54(16) . . ?
C24 C19 P5 112.42(14) . . ?
C20 C19 P5 110.92(14) . . ?
C24 C19 H19 107.9 . . ?
C20 C19 H19 107.9 . . ?
P5 C19 H19 107.9 . . ?
C23 C24 C19 110.90(17) . . ?
C23 C24 H24A 109.5 . . ?
C19 C24 H24A 109.5 . . ?
C23 C24 H24B 109.5 . . ?
C19 C24 H24B 109.5 . . ?
H24A C24 H24B 108.0 . . ?
C21 C20 C19 110.30(17) . . ?
C21 C20 H20A 109.6 . . ?
C19 C20 H20A 109.6 . . ?
C21 C20 H20B 109.6 . . ?
C19 C20 H20B 109.6 . . ?
H20A C20 H20B 108.1 . . ?
C22 C21 C20 111.52(19) . . ?
C22 C21 H21A 109.3 . . ?
C20 C21 H21A 109.3 . . ?
C22 C21 H21B 109.3 . . ?
C20 C21 H21B 109.3 . . ?
H21A C21 H21B 108.0 . . ?
C24 C23 C22 111.39(18) . . ?
C24 C23 H23A 109.3 . . ?
C22 C23 H23A 109.3 . . ?
C24 C23 H23B 109.3 . . ?
C22 C23 H23B 109.3 . . ?
H23A C23 H23B 108.0 . . ?
C21 C22 C23 111.32(18) . . ?
C21 C22 H22A 109.4 . . ?
C23 C22 H22A 109.4 . . ?
C21 C22 H22B 109.4 . . ?
C23 C22 H22B 109.4 . . ?
H22A C22 H22B 108.0 . . ?
C28 C29 C30 110.62(19) . . ?
C28 C29 H29A 109.5 . . ?
C30 C29 H29A 109.5 . . ?
C28 C29 H29B 109.5 . . ?
C30 C29 H29B 109.5 . . ?
H29A C29 H29B 108.1 . . ?
C26 C25 C30 111.04(17) . . ?
C26 C25 P5 110.13(14) . . ?
C30 C25 P5 115.65(14) . . ?
C26 C25 H25 106.5 . . ?
C30 C25 H25 106.5 . . ?
P5 C25 H25 106.5 . . ?
C29 C30 C25 110.28(18) . . ?
C29 C30 H30A 109.6 . . ?
C25 C30 H30A 109.6 . . ?
C29 C30 H30B 109.6 . . ?
C25 C30 H30B 109.6 . . ?
H30A C30 H30B 108.1 . . ?
C28 C27 C26 110.9(2) . . ?
C28 C27 H27A 109.5 . . ?
C26 C27 H27A 109.5 . . ?
C28 C27 H27B 109.5 . . ?
C26 C27 H27B 109.5 . . ?
H27A C27 H27B 108.1 . . ?
C27 C26 C25 111.20(18) . . ?
C27 C26 H26A 109.4 . . ?
C25 C26 H26A 109.4 . . ?
C27 C26 H26B 109.4 . . ?
C25 C26 H26B 109.4 . . ?
H26A C26 H26B 108.0 . . ?
C27 C28 C29 110.39(19) . . ?
C27 C28 H28A 109.6 . . ?
C29 C28 H28A 109.6 . . ?
C27 C28 H28B 109.6 . . ?
C29 C28 H28B 109.6 . . ?
H28A C28 H28B 108.1 . . ?
C42 C37 C38 111.17(17) . . ?
C42 C37 P4 114.28(14) . . ?
C38 C37 P4 113.20(14) . . ?
C42 C37 H37 105.8 . . ?
C38 C37 H37 105.8 . . ?
P4 C37 H37 105.8 . . ?
C40 C41 C42 111.26(19) . . ?
C40 C41 H41A 109.4 . . ?
C42 C41 H41A 109.4 . . ?
C40 C41 H41B 109.4 . . ?
C42 C41 H41B 109.4 . . ?
H41A C41 H41B 108.0 . . ?
C41 C42 C37 111.33(17) . . ?
C41 C42 H42A 109.4 . . ?
C37 C42 H42A 109.4 . . ?
C41 C42 H42B 109.4 . . ?
C37 C42 H42B 109.4 . . ?
H42A C42 H42B 108.0 . . ?
C39 C38 C37 110.21(19) . . ?
C39 C38 H38A 109.6 . . ?
C37 C38 H38A 109.6 . . ?
C39 C38 H38B 109.6 . . ?
C37 C38 H38B 109.6 . . ?
H38A C38 H38B 108.1 . . ?
C39 C40 C41 110.86(18) . . ?
C39 C40 H40A 109.5 . . ?
C41 C40 H40A 109.5 . . ?
C39 C40 H40B 109.5 . . ?
C41 C40 H40B 109.5 . . ?
H40A C40 H40B 108.1 . . ?
C40 C39 C38 111.87(19) . . ?
C40 C39 H39A 109.2 . . ?
C38 C39 H39A 109.2 . . ?
C40 C39 H39B 109.2 . . ?
C38 C39 H39B 109.2 . . ?
H39A C39 H39B 107.9 . . ?
C44 C43 C48 110.81(18) . . ?
C44 C43 P4 111.29(14) . . ?
C48 C43 P4 111.00(14) . . ?
C44 C43 H43 107.9 . . ?
C48 C43 H43 107.9 . . ?
P4 C43 H43 107.9 . . ?
C47 C48 C43 111.42(19) . . ?
C47 C48 H48A 109.3 . . ?
C43 C48 H48A 109.3 . . ?
C47 C48 H48B 109.3 . . ?
C43 C48 H48B 109.3 . . ?
H48A C48 H48B 108.0 . . ?
C45 C44 C43 112.10(18) . . ?
C45 C44 H44A 109.2 . . ?
C43 C44 H44A 109.2 . . ?
C45 C44 H44B 109.2 . . ?
C43 C44 H44B 109.2 . . ?
H44A C44 H44B 107.9 . . ?
C46 C45 C44 111.36(19) . . ?
C46 C45 H45A 109.4 . . ?
C44 C45 H45A 109.4 . . ?
C46 C45 H45B 109.4 . . ?
C44 C45 H45B 109.4 . . ?
H45A C45 H45B 108.0 . . ?
C47 C46 C45 111.0(2) . . ?
C47 C46 H46A 109.4 . . ?
C45 C46 H46A 109.4 . . ?
C47 C46 H46B 109.4 . . ?
C45 C46 H46B 109.4 . . ?
H46A C46 H46B 108.0 . . ?
C46 C47 C48 111.5(2) . . ?
C46 C47 H47A 109.3 . . ?
C48 C47 H47A 109.3 . . ?
C46 C47 H47B 109.3 . . ?
C48 C47 H47B 109.3 . . ?
H47A C47 H47B 108.0 . . ?
C50 C49 C54 109.23(17) . . ?
C50 C49 P4 115.50(14) . . ?
C54 C49 P4 109.49(14) . . ?
C50 C49 H49 107.4 . . ?
C54 C49 H49 107.4 . . ?
P4 C49 H49 107.4 . . ?
C53 C54 C49 110.95(18) . . ?
C53 C54 H54A 109.4 . . ?
C49 C54 H54A 109.4 . . ?
C53 C54 H54B 109.4 . . ?
C49 C54 H54B 109.4 . . ?
H54A C54 H54B 108.0 . . ?
C53 C52 C51 111.00(19) . . ?
C53 C52 H52A 109.4 . . ?
C51 C52 H52A 109.4 . . ?
C53 C52 H52B 109.4 . . ?
C51 C52 H52B 109.4 . . ?
H52A C52 H52B 108.0 . . ?
C52 C51 C50 111.92(19) . . ?
C52 C51 H51A 109.2 . . ?
C50 C51 H51A 109.2 . . ?
C52 C51 H51B 109.2 . . ?
C50 C51 H51B 109.2 . . ?
H51A C51 H51B 107.9 . . ?
C52 C53 C54 110.81(19) . . ?
C52 C53 H53A 109.5 . . ?
C54 C53 H53A 109.5 . . ?
C52 C53 H53B 109.5 . . ?
C54 C53 H53B 109.5 . . ?
H53A C53 H53B 108.1 . . ?
C51 C50 C49 109.75(17) . . ?
C51 C50 H50A 109.7 . . ?
C49 C50 H50A 109.7 . . ?
C51 C50 H50B 109.7 . . ?
C49 C50 H50B 109.7 . . ?
H50A C50 H50B 108.2 . . ?
C60 C55 C56 109.41(17) . . ?
C60 C55 P3 109.94(14) . . ?
C56 C55 P3 114.80(15) . . ?
C60 C55 H55 107.5 . . ?
C56 C55 H55 107.5 . . ?
P3 C55 H55 107.5 . . ?
C59 C60 C55 111.7(2) . . ?
C59 C60 H60A 109.3 . . ?
C55 C60 H60A 109.3 . . ?
C59 C60 H60B 109.3 . . ?
C55 C60 H60B 109.3 . . ?
H60A C60 H60B 107.9 . . ?
C58 C57 C56 111.39(19) . . ?
C58 C57 H57A 109.4 . . ?
C56 C57 H57A 109.4 . . ?
C58 C57 H57B 109.4 . . ?
C56 C57 H57B 109.4 . . ?
H57A C57 H57B 108.0 . . ?
C57 C56 C55 110.22(19) . . ?
C57 C56 H56A 109.6 . . ?
C55 C56 H56A 109.6 . . ?
C57 C56 H56B 109.6 . . ?
C55 C56 H56B 109.6 . . ?
H56A C56 H56B 108.1 . . ?
C59 C58 C57 111.0(2) . . ?
C59 C58 H58A 109.4 . . ?
C57 C58 H58A 109.4 . . ?
C59 C58 H58B 109.4 . . ?
C57 C58 H58B 109.4 . . ?
H58A C58 H58B 108.0 . . ?
C58 C59 C60 111.22(19) . . ?
C58 C59 H59A 109.4 . . ?
C60 C59 H59A 109.4 . . ?
C58 C59 H59B 109.4 . . ?
C60 C59 H59B 109.4 . . ?
H59A C59 H59B 108.0 . . ?
C66 C61 C62 110.49(17) . . ?
C66 C61 P3 115.38(14) . . ?
C62 C61 P3 114.07(14) . . ?
C66 C61 H61 105.3 . . ?
C62 C61 H61 105.3 . . ?
P3 C61 H61 105.3 . . ?
C65 C66 C61 109.69(18) . . ?
C65 C66 H66A 109.7 . . ?
C61 C66 H66A 109.7 . . ?
C65 C66 H66B 109.7 . . ?
C61 C66 H66B 109.7 . . ?
H66A C66 H66B 108.2 . . ?
C63 C62 C61 109.19(17) . . ?
C63 C62 H62A 109.8 . . ?
C61 C62 H62A 109.8 . . ?
C63 C62 H62B 109.8 . . ?
C61 C62 H62B 109.8 . . ?
H62A C62 H62B 108.3 . . ?
C64 C63 C62 110.65(18) . . ?
C64 C63 H63A 109.5 . . ?
C62 C63 H63A 109.5 . . ?
C64 C63 H63B 109.5 . . ?
C62 C63 H63B 109.5 . . ?
H63A C63 H63B 108.1 . . ?
C64 C65 C66 112.28(19) . . ?
C64 C65 H65A 109.1 . . ?
C66 C65 H65A 109.1 . . ?
C64 C65 H65B 109.1 . . ?
C66 C65 H65B 109.1 . . ?
H65A C65 H65B 107.9 . . ?
C65 C64 C63 112.62(19) . . ?
C65 C64 H64A 109.1 . . ?
C63 C64 H64A 109.1 . . ?
C65 C64 H64B 109.1 . . ?
C63 C64 H64B 109.1 . . ?
H64A C64 H64B 107.8 . . ?
C69 C68 C67 110.83(19) . . ?
C69 C68 H68A 109.5 . . ?
C67 C68 H68A 109.5 . . ?
C69 C68 H68B 109.5 . . ?
C67 C68 H68B 109.5 . . ?
H68A C68 H68B 108.1 . . ?
C71 C72 C67 111.15(19) . . ?
C71 C72 H72A 109.4 . . ?
C67 C72 H72A 109.4 . . ?
C71 C72 H72B 109.4 . . ?
C67 C72 H72B 109.4 . . ?
H72A C72 H72B 108.0 . . ?
C70 C71 C72 111.6(2) . . ?
C70 C71 H71A 109.3 . . ?
C72 C71 H71A 109.3 . . ?
C70 C71 H71B 109.3 . . ?
C72 C71 H71B 109.3 . . ?
H71A C71 H71B 108.0 . . ?
C72 C67 C68 110.21(18) . . ?
C72 C67 P3 111.10(15) . . ?
C68 C67 P3 111.91(15) . . ?
C72 C67 H67 107.8 . . ?
C68 C67 H67 107.8 . . ?
P3 C67 H67 107.8 . . ?
C68 C69 C70 111.3(2) . . ?
C68 C69 H69A 109.4 . . ?
C70 C69 H69A 109.4 . . ?
C68 C69 H69B 109.4 . . ?
C70 C69 H69B 109.4 . . ?
H69A C69 H69B 108.0 . . ?
C71 C70 C69 110.4(2) . . ?
C71 C70 H70A 109.6 . . ?
C69 C70 H70A 109.6 . . ?
C71 C70 H70B 109.6 . . ?
C69 C70 H70B 109.6 . . ?
H70A C70 H70B 108.1 . . ?
F4 C73 F6 106.8(2) . . ?
F4 C73 F5 106.35(19) . . ?
F6 C73 F5 105.50(19) . . ?
F4 C73 S2 112.44(17) . . ?
F6 C73 S2 112.79(16) . . ?
F5 C73 S2 112.41(16) . . ?
F2 C75 F3 107.5(2) . . ?
F2 C75 F1 105.2(2) . . ?
F3 C75 F1 106.8(2) . . ?
F2 C75 S1 112.75(16) . . ?
F3 C75 S1 112.17(17) . . ?
F1 C75 S1 111.90(17) . . ?
O2 S1 O1 115.17(14) . . ?
O2 S1 O3 116.71(14) . . ?
O1 S1 O3 114.07(13) . . ?
O2 S1 C75 102.75(12) . . ?
O1 S1 C75 102.10(12) . . ?
O3 S1 C75 103.20(11) . . ?
C36 C31 C32 110.41(17) . . ?
C36 C31 P5 116.36(14) . . ?
C32 C31 P5 111.19(15) . . ?
C36 C31 H31 106.0 . . ?
C32 C31 H31 106.0 . . ?
P5 C31 H31 106.0 . . ?
C33 C32 C31 110.69(19) . . ?
C33 C32 H32A 109.5 . . ?
C31 C32 H32A 109.5 . . ?
C33 C32 H32B 109.5 . . ?
C31 C32 H32B 109.5 . . ?
H32A C32 H32B 108.1 . . ?
O6 S2 O4 115.51(14) . . ?
O6 S2 O5 115.52(15) . . ?
O4 S2 O5 114.69(13) . . ?
O6 S2 C73 103.85(12) . . ?
O4 S2 C73 101.95(11) . . ?
O5 S2 C73 102.57(12) . . ?
S2 O4 Ag1 152.63(12) . . ?
C34 C35 C36 110.59(18) . . ?
C34 C35 H35A 109.5 . . ?
C36 C35 H35A 109.5 . . ?
C34 C35 H35B 109.5 . . ?
C36 C35 H35B 109.5 . . ?
H35A C35 H35B 108.1 . . ?
C35 C36 C31 111.69(17) . . ?
C35 C36 H36A 109.3 . . ?
C31 C36 H36A 109.3 . . ?
C35 C36 H36B 109.3 . . ?
C31 C36 H36B 109.3 . . ?
H36A C36 H36B 107.9 . . ?
C32 C33 C34 111.83(18) . . ?
C32 C33 H33A 109.3 . . ?
C34 C33 H33A 109.3 . . ?
C32 C33 H33B 109.3 . . ?
C34 C33 H33B 109.3 . . ?
H33A C33 H33B 107.9 . . ?
C33 C34 C35 110.32(18) . . ?
C33 C34 H34A 109.6 . . ?
C35 C34 H34A 109.6 . . ?
C33 C34 H34B 109.6 . . ?
C35 C34 H34B 109.6 . . ?
H34A C34 H34B 108.1 . . ?

loop_
_geom_bond_atom_site_label_1
_geom_bond_atom_site_label_2
_geom_bond_distance
_geom_bond_site_symmetry_2
_geom_bond_publ_flag
Ag1 P4 2.3934(6) . ?
Ag1 P3 2.3961(6) . ?
Ag1 O4 2.7032(18) . ?
Ag2 P6 2.4092(6) . ?
Ag2 P5 2.4130(6) . ?
P3 C61 1.845(2) . ?
P3 C67 1.857(2) . ?
P3 C55 1.865(2) . ?
P4 C43 1.853(2) . ?
P4 C37 1.854(2) . ?
P4 C49 1.865(2) . ?
P5 C25 1.847(2) . ?
P5 C19 1.848(2) . ?
P5 C31 1.860(2) . ?
P6 C7 1.859(2) . ?
P6 C1 1.865(2) . ?
P6 C13 1.869(2) . ?
C6 C5 1.541(3) . ?
C6 C1 1.548(3) . ?
C6 H6A 0.9900 . ?
C6 H6B 0.9900 . ?
C3 C4 1.529(3) . ?
C3 C2 1.535(3) . ?
C3 H3A 0.9900 . ?
C3 H3B 0.9900 . ?
C1 C2 1.546(3) . ?
C1 H1 1.0000 . ?
C4 C5 1.530(3) . ?
C4 H4A 0.9900 . ?
C4 H4B 0.9900 . ?
C5 H5A 0.9900 . ?
C5 H5B 0.9900 . ?
C2 H2A 0.9900 . ?
C2 H2B 0.9900 . ?
C12 C11 1.534(3) . ?
C12 C7 1.537(3) . ?
C12 H12A 0.9900 . ?
C12 H12B 0.9900 . ?
C7 C8 1.548(3) . ?
C7 H7 1.0000 . ?
C8 C9 1.539(3) . ?
C8 H8A 0.9900 . ?
C8 H8B 0.9900 . ?
C9 C10 1.530(3) . ?
C9 H9A 0.9900 . ?
C9 H9B 0.9900 . ?
C11 C10 1.528(3) . ?
C11 H11A 0.9900 . ?
C11 H11B 0.9900 . ?
C10 H10A 0.9900 . ?
C10 H10B 0.9900 . ?
C17 C16 1.535(3) . ?
C17 C18 1.540(3) . ?
C17 H17A 0.9900 . ?
C17 H17B 0.9900 . ?
C13 C14 1.544(3) . ?
C13 C18 1.544(3) . ?
C13 H13 1.0000 . ?
C18 H18A 0.9900 . ?
C18 H18B 0.9900 . ?
C16 C15 1.522(3) . ?
C16 H16A 0.9900 . ?
C16 H16B 0.9900 . ?
C15 C14 1.535(3) . ?
C15 H15A 0.9900 . ?
C15 H15B 0.9900 . ?
C14 H14A 0.9900 . ?
C14 H14B 0.9900 . ?
C19 C24 1.544(3) . ?
C19 C20 1.545(3) . ?
C19 H19 1.0000 . ?
C24 C23 1.539(3) . ?
C24 H24A 0.9900 . ?
C24 H24B 0.9900 . ?
C20 C21 1.534(3) . ?
C20 H20A 0.9900 . ?
C20 H20B 0.9900 . ?
C21 C22 1.533(3) . ?
C21 H21A 0.9900 . ?
C21 H21B 0.9900 . ?
C23 C22 1.540(3) . ?
C23 H23A 0.9900 . ?
C23 H23B 0.9900 . ?
C22 H22A 0.9900 . ?
C22 H22B 0.9900 . ?
C29 C28 1.531(3) . ?
C29 C30 1.531(3) . ?
C29 H29A 0.9900 . ?
C29 H29B 0.9900 . ?
C25 C26 1.541(3) . ?
C25 C30 1.542(3) . ?
C25 H25 1.0000 . ?
C30 H30A 0.9900 . ?
C30 H30B 0.9900 . ?
C27 C28 1.531(3) . ?
C27 C26 1.535(3) . ?
C27 H27A 0.9900 . ?
C27 H27B 0.9900 . ?
C26 H26A 0.9900 . ?
C26 H26B 0.9900 . ?
C28 H28A 0.9900 . ?
C28 H28B 0.9900 . ?
C37 C42 1.538(3) . ?
C37 C38 1.543(3) . ?
C37 H37 1.0000 . ?
C41 C40 1.535(3) . ?
C41 C42 1.537(3) . ?
C41 H41A 0.9900 . ?
C41 H41B 0.9900 . ?
C42 H42A 0.9900 . ?
C42 H42B 0.9900 . ?
C38 C39 1.531(3) . ?
C38 H38A 0.9900 . ?
C38 H38B 0.9900 . ?
C40 C39 1.531(3) . ?
C40 H40A 0.9900 . ?
C40 H40B 0.9900 . ?
C39 H39A 0.9900 . ?
C39 H39B 0.9900 . ?
C43 C44 1.540(3) . ?
C43 C48 1.545(3) . ?
C43 H43 1.0000 . ?
C48 C47 1.536(3) . ?
C48 H48A 0.9900 . ?
C48 H48B 0.9900 . ?
C44 C45 1.536(3) . ?
C44 H44A 0.9900 . ?
C44 H44B 0.9900 . ?
C45 C46 1.534(3) . ?
C45 H45A 0.9900 . ?
C45 H45B 0.9900 . ?
C46 C47 1.524(3) . ?
C46 H46A 0.9900 . ?
C46 H46B 0.9900 . ?
C47 H47A 0.9900 . ?
C47 H47B 0.9900 . ?
C49 C50 1.540(3) . ?
C49 C54 1.545(3) . ?
C49 H49 1.0000 . ?
C54 C53 1.533(3) . ?
C54 H54A 0.9900 . ?
C54 H54B 0.9900 . ?
C52 C53 1.531(3) . ?
C52 C51 1.533(3) . ?
C52 H52A 0.9900 . ?
C52 H52B 0.9900 . ?
C51 C50 1.537(3) . ?
C51 H51A 0.9900 . ?
C51 H51B 0.9900 . ?
C53 H53A 0.9900 . ?
C53 H53B 0.9900 . ?
C50 H50A 0.9900 . ?
C50 H50B 0.9900 . ?
C55 C60 1.543(3) . ?
C55 C56 1.544(3) . ?
C55 H55 1.0000 . ?
C60 C59 1.536(3) . ?
C60 H60A 0.9900 . ?
C60 H60B 0.9900 . ?
C57 C58 1.531(3) . ?
C57 C56 1.536(3) . ?
C57 H57A 0.9900 . ?
C57 H57B 0.9900 . ?
C56 H56A 0.9900 . ?
C56 H56B 0.9900 . ?
C58 C59 1.528(4) . ?
C58 H58A 0.9900 . ?
C58 H58B 0.9900 . ?
C59 H59A 0.9900 . ?
C59 H59B 0.9900 . ?
C61 C66 1.538(3) . ?
C61 C62 1.541(3) . ?
C61 H61 1.0000 . ?
C66 C65 1.532(3) . ?
C66 H66A 0.9900 . ?
C66 H66B 0.9900 . ?
C62 C63 1.537(3) . ?
C62 H62A 0.9900 . ?
C62 H62B 0.9900 . ?
C63 C64 1.535(3) . ?
C63 H63A 0.9900 . ?
C63 H63B 0.9900 . ?
C65 C64 1.531(3) . ?
C65 H65A 0.9900 . ?
C65 H65B 0.9900 . ?
C64 H64A 0.9900 . ?
C64 H64B 0.9900 . ?
C68 C69 1.535(3) . ?
C68 C67 1.543(3) . ?
C68 H68A 0.9900 . ?
C68 H68B 0.9900 . ?
C72 C71 1.537(3) . ?
C72 C67 1.543(3) . ?
C72 H72A 0.9900 . ?
C72 H72B 0.9900 . ?
C71 C70 1.531(4) . ?
C71 H71A 0.9900 . ?
C71 H71B 0.9900 . ?
C67 H67 1.0000 . ?
C69 C70 1.535(4) . ?
C69 H69A 0.9900 . ?
C69 H69B 0.9900 . ?
C70 H70A 0.9900 . ?
C70 H70B 0.9900 . ?
C73 F4 1.337(3) . ?
C73 F6 1.345(3) . ?
C73 F5 1.356(3) . ?
C73 S2 1.818(3) . ?
F2 C75 1.333(3) . ?
C75 F3 1.334(3) . ?
C75 F1 1.334(3) . ?
C75 S1 1.833(2) . ?
O1 S1 1.4386(19) . ?
O3 S1 1.4407(19) . ?
O2 S1 1.434(2) . ?
C31 C36 1.544(3) . ?
C31 C32 1.549(3) . ?
C31 H31 1.0000 . ?
C32 C33 1.530(3) . ?
C32 H32A 0.9900 . ?
C32 H32B 0.9900 . ?
S2 O6 1.4382(19) . ?
S2 O4 1.4436(18) . ?
S2 O5 1.444(2) . ?
C35 C34 1.534(3) . ?
C35 C36 1.540(3) . ?
C35 H35A 0.9900 . ?
C35 H35B 0.9900 . ?
C36 H36A 0.9900 . ?
C36 H36B 0.9900 . ?
C33 C34 1.534(3) . ?
C33 H33A 0.9900 . ?
C33 H33B 0.9900 . ?
C34 H34A 0.9900 . ?
C34 H34B 0.9900 . ?
